data_1511875
loop_
_publ_author_name
'Rajasekaran, T.'
'Karthik, G.'
'Sridhar, B.'
'Subba Reddy, B. V.'

_publ_section_title
;
 Dual Behavior of Isatin-Based Cyclic Ketimines with Dicarbomethoxy
 Carbene: Expedient Synthesis of Highly Functionalized Spirooxindolyl
 Oxazolidines and Pyrrolines
;
_journal_issue 7
_journal_name_full 'Organic Letters'
_journal_page_first 1512
_journal_paper_doi 10.1021/ol400287q
_journal_volume 15
_journal_year 2013
_chemical_formula_moiety 'C32 H28 N2 O9'
_chemical_formula_sum 'C32 H28 N2 O9'
_chemical_formula_weight 584.56
_chemical_name_systematic
; 
 ? 
;
_space_group_IT_number 14
_symmetry_cell_setting monoclinic
_symmetry_space_group_name_Hall '-P 2yn'
_symmetry_space_group_name_H-M 'P 1 21/n 1'
_atom_sites_solution_hydrogens geom
_atom_sites_solution_primary direct
_atom_sites_solution_secondary difmap
_audit_creation_method SHELXL-97
_cell_angle_alpha 90.00
_cell_angle_beta 99.901(2)
_cell_angle_gamma 90.00
_cell_formula_units_Z 4
_cell_length_a 7.9805(11)
_cell_length_b 19.764(3)
_cell_length_c 17.862(3)
_cell_measurement_reflns_used 6946
_cell_measurement_temperature 294(2)
_cell_measurement_theta_max 25.20
_cell_measurement_theta_min 2.31
_cell_volume 2775.4(7)
_computing_cell_refinement 'SAINT (Bruker, 2001)'
_computing_data_collection 'SMART (Bruker, 2001)'
_computing_data_reduction SAINT
_computing_molecular_graphics 'SHELXTL/PC (Sheldrick, 1990)'
_computing_publication_material SHELXL97
_computing_structure_refinement 'SHELXL-97 (Sheldrick, 2008)'
_computing_structure_solution 'SHELXS-97 (Sheldrick, 2008)'
_diffrn_ambient_temperature 294(2)
_diffrn_measured_fraction_theta_full 0.999
_diffrn_measured_fraction_theta_max 0.999
_diffrn_measurement_device 'Bruker SMART APEX CCD area-detector'
_diffrn_measurement_device_type 'CCD Area Detector'
_diffrn_measurement_method '\w scan'
_diffrn_radiation_monochromator graphite
_diffrn_radiation_source 'fine-focus sealed tube'
_diffrn_radiation_type MoK\a
_diffrn_radiation_wavelength 0.71073
_diffrn_reflns_av_R_equivalents 0.0488
_diffrn_reflns_av_sigmaI/netI 0.0340
_diffrn_reflns_limit_h_max 9
_diffrn_reflns_limit_h_min -9
_diffrn_reflns_limit_k_max 23
_diffrn_reflns_limit_k_min -23
_diffrn_reflns_limit_l_max 21
_diffrn_reflns_limit_l_min -21
_diffrn_reflns_number 22205
_diffrn_reflns_theta_full 25.00
_diffrn_reflns_theta_max 25.00
_diffrn_reflns_theta_min 1.55
_diffrn_standards_number 0
_exptl_absorpt_coefficient_mu 0.103
_exptl_absorpt_correction_type none
_exptl_crystal_colour colorless
_exptl_crystal_density_diffrn 1.399
_exptl_crystal_density_method 'not measured'
_exptl_crystal_description block
_exptl_crystal_F_000 1224
_exptl_crystal_size_max 0.19
_exptl_crystal_size_mid 0.17
_exptl_crystal_size_min 0.13
_refine_diff_density_max 0.302
_refine_diff_density_min -0.219
_refine_diff_density_rms 0.036
_refine_ls_extinction_method none
_refine_ls_goodness_of_fit_ref 1.070
_refine_ls_hydrogen_treatment constr
_refine_ls_matrix_type full
_refine_ls_number_parameters 392
_refine_ls_number_reflns 4878
_refine_ls_number_restraints 0
_refine_ls_restrained_S_all 1.070
_refine_ls_R_factor_all 0.0642
_refine_ls_R_factor_gt 0.0408
_refine_ls_shift/su_max 0.000
_refine_ls_shift/su_mean 0.000
_refine_ls_structure_factor_coef Fsqd
_refine_ls_weighting_details 'calc w=1/[\s^2^(Fo^2^)+(0.0423P)^2^+1.0981P] where P=(Fo^2^+2Fc^2^)/3'
_refine_ls_weighting_scheme calc
_refine_ls_wR_factor_gt 0.0981
_refine_ls_wR_factor_ref 0.1141
_reflns_number_gt 3520
_reflns_number_total 4878
_reflns_threshold_expression I>2\s(I)
_cod_data_source_file ol400287q_si_002.cif
_cod_data_source_block ao79
_cod_original_sg_symbol_H-M 'P 21/n'
_cod_database_code 1511875

loop_
_symmetry_equiv_pos_as_xyz
'x, y, z'
'-x+1/2, y+1/2, -z+1/2'
'-x, -y, -z'
'x-1/2, -y-1/2, z-1/2'

loop_
_atom_site_label
_atom_site_type_symbol
_atom_site_fract_x
_atom_site_fract_y
_atom_site_fract_z
_atom_site_U_iso_or_equiv
_atom_site_adp_type
_atom_site_occupancy
_atom_site_symmetry_multiplicity
_atom_site_calc_flag
_atom_site_refinement_flags
C1 C 0.0735(3) 0.28588(10) 0.62443(11) 0.0374(5) Uani 1 1 d .
C2 C 0.1947(2) 0.23110(9) 0.66536(10) 0.0324(4) Uani 1 1 d .
C3 C 0.3657(2) 0.26508(10) 0.67191(10) 0.0350(4) Uani 1 1 d .
C4 C 0.5248(3) 0.24180(12) 0.70083(12) 0.0456(5) Uani 1 1 d .
H4 H 0.5430 0.1965 0.7141 0.055 Uiso 1 1 calc R
C5 C 0.6581(3) 0.28740(16) 0.70987(13) 0.0611(7) Uani 1 1 d .
H5 H 0.7681 0.2726 0.7284 0.073 Uiso 1 1 calc R
C6 C 0.6293(3) 0.35411(16) 0.69165(14) 0.0665(8) Uani 1 1 d .
H6 H 0.7206 0.3841 0.6989 0.080 Uiso 1 1 calc R
C7 C 0.4695(3) 0.37827(13) 0.66288(13) 0.0542(6) Uani 1 1 d .
H7 H 0.4513 0.4237 0.6507 0.065 Uiso 1 1 calc R
C8 C 0.3380(3) 0.33256(10) 0.65294(11) 0.0381(5) Uani 1 1 d .
C9 C 0.0944(3) 0.40654(11) 0.59119(12) 0.0507(6) Uani 1 1 d .
H9A H 0.1406 0.4440 0.6233 0.061 Uiso 1 1 calc R
H9B H -0.0279 0.4061 0.5892 0.061 Uiso 1 1 calc R
C10 C 0.1315(3) 0.41758(11) 0.51266(12) 0.0447(5) Uani 1 1 d .
C11 C 0.2252(3) 0.47200(12) 0.49690(14) 0.0564(6) Uani 1 1 d .
H11 H 0.2652 0.5026 0.5354 0.068 Uiso 1 1 calc R
C12 C 0.2612(4) 0.48237(16) 0.42596(18) 0.0768(9) Uani 1 1 d .
H12 H 0.3258 0.5195 0.4163 0.092 Uiso 1 1 calc R
C13 C 0.2016(5) 0.4378(2) 0.36909(17) 0.0920(12) Uani 1 1 d .
H13 H 0.2261 0.4443 0.3206 0.110 Uiso 1 1 calc R
C14 C 0.1058(5) 0.3834(2) 0.38369(16) 0.0901(11) Uani 1 1 d .
H14 H 0.0639 0.3534 0.3448 0.108 Uiso 1 1 calc R
C15 C 0.0716(3) 0.37302(15) 0.45517(14) 0.0646(7) Uani 1 1 d .
H15 H 0.0075 0.3358 0.4650 0.078 Uiso 1 1 calc R
C16 C 0.1981(2) 0.15051(10) 0.55839(11) 0.0361(5) Uani 1 1 d .
C17 C 0.2588(3) 0.20064(11) 0.51556(11) 0.0434(5) Uani 1 1 d .
H17 H 0.2772 0.2440 0.5356 0.052 Uiso 1 1 calc R
C18 C 0.2920(3) 0.18724(13) 0.44414(13) 0.0567(6) Uani 1 1 d .
H18 H 0.3330 0.2216 0.4166 0.068 Uiso 1 1 calc R
C19 C 0.2659(3) 0.12425(14) 0.41297(13) 0.0616(7) Uani 1 1 d .
H19 H 0.2899 0.1152 0.3648 0.074 Uiso 1 1 calc R
C20 C 0.2038(3) 0.07475(13) 0.45403(13) 0.0559(6) Uani 1 1 d .
H20 H 0.1840 0.0319 0.4330 0.067 Uiso 1 1 calc R
C21 C 0.1701(3) 0.08680(11) 0.52549(12) 0.0449(5) Uani 1 1 d .
H21 H 0.1281 0.0521 0.5522 0.054 Uiso 1 1 calc R
C22 C 0.0945(2) 0.11799(10) 0.67999(11) 0.0357(4) Uani 1 1 d .
C23 C 0.1190(2) 0.15593(10) 0.75460(11) 0.0359(5) Uani 1 1 d .
C24 C 0.1615(2) 0.21921(10) 0.74413(10) 0.0341(4) Uani 1 1 d .
C25 C 0.1786(2) 0.27586(10) 0.79984(11) 0.0365(5) Uani 1 1 d .
C26 C 0.3283(4) 0.32050(16) 0.91179(17) 0.0893(10) Uani 1 1 d .
H26A H 0.3622 0.3622 0.8912 0.134 Uiso 1 1 calc R
H26B H 0.4135 0.3068 0.9538 0.134 Uiso 1 1 calc R
H26C H 0.2219 0.3268 0.9290 0.134 Uiso 1 1 calc R
C27 C 0.1019(3) 0.12428(11) 0.82784(11) 0.0405(5) Uani 1 1 d .
C28 C 0.0735(3) 0.14994(13) 0.95426(12) 0.0593(7) Uani 1 1 d .
H28A H -0.0144 0.1179 0.9590 0.089 Uiso 1 1 calc R
H28B H 0.0609 0.1891 0.9846 0.089 Uiso 1 1 calc R
H28C H 0.1827 0.1297 0.9715 0.089 Uiso 1 1 calc R
C29 C 0.1791(3) 0.04784(11) 0.68761(11) 0.0422(5) Uani 1 1 d .
C30 C 0.4357(4) -0.01077(13) 0.70424(17) 0.0734(8) Uani 1 1 d .
H30A H 0.4006 -0.0391 0.7424 0.110 Uiso 1 1 calc R
H30B H 0.5559 -0.0027 0.7168 0.110 Uiso 1 1 calc R
H30C H 0.4103 -0.0329 0.6557 0.110 Uiso 1 1 calc R
C31 C -0.0995(3) 0.10763(11) 0.65783(12) 0.0429(5) Uani 1 1 d .
C32 C -0.3383(3) 0.10465(17) 0.56355(16) 0.0752(8) Uani 1 1 d .
H32A H -0.3843 0.0730 0.5954 0.113 Uiso 1 1 calc R
H32B H -0.3670 0.0906 0.5115 0.113 Uiso 1 1 calc R
H32C H -0.3850 0.1487 0.5692 0.113 Uiso 1 1 calc R
N1 N 0.1654(2) 0.34367(8) 0.62481(9) 0.0404(4) Uani 1 1 d .
N2 N 0.1687(2) 0.16439(8) 0.63176(9) 0.0371(4) Uani 1 1 d .
O1 O -0.07388(19) 0.27785(8) 0.59772(9) 0.0528(4) Uani 1 1 d .
O2 O -0.1875(2) 0.10277(12) 0.70457(10) 0.0848(7) Uani 1 1 d .
O3 O -0.15605(18) 0.10710(8) 0.58531(8) 0.0529(4) Uani 1 1 d .
O4 O 0.34573(19) 0.05313(7) 0.70096(9) 0.0495(4) Uani 1 1 d .
O5 O 0.1000(2) -0.00357(8) 0.68096(10) 0.0617(5) Uani 1 1 d .
O6 O 0.0607(2) 0.16970(8) 0.87598(8) 0.0519(4) Uani 1 1 d .
O7 O 0.1293(2) 0.06604(8) 0.84149(9) 0.0579(4) Uani 1 1 d .
O8 O 0.30956(19) 0.26885(8) 0.85371(8) 0.0545(4) Uani 1 1 d .
O9 O 0.0815(2) 0.32221(8) 0.79260(9) 0.0546(4) Uani 1 1 d .

loop_
_atom_site_aniso_label
_atom_site_aniso_U_11
_atom_site_aniso_U_22
_atom_site_aniso_U_33
_atom_site_aniso_U_23
_atom_site_aniso_U_13
_atom_site_aniso_U_12
C1 0.0387(12) 0.0398(12) 0.0347(10) 0.0020(9) 0.0096(9) 0.0020(9)
C2 0.0358(10) 0.0295(10) 0.0319(10) -0.0005(8) 0.0062(8) -0.0013(8)
C3 0.0373(11) 0.0375(11) 0.0308(10) -0.0039(8) 0.0071(8) -0.0034(9)
C4 0.0393(12) 0.0573(14) 0.0408(12) 0.0009(10) 0.0082(9) 0.0039(10)
C5 0.0367(13) 0.096(2) 0.0500(14) 0.0009(14) 0.0058(10) -0.0108(13)
C6 0.0565(17) 0.083(2) 0.0600(16) -0.0010(14) 0.0090(13) -0.0343(15)
C7 0.0632(16) 0.0502(14) 0.0502(13) 0.0007(11) 0.0127(12) -0.0212(12)
C8 0.0456(12) 0.0377(12) 0.0323(10) -0.0011(9) 0.0099(9) -0.0066(9)
C9 0.0697(16) 0.0362(12) 0.0496(13) 0.0066(10) 0.0202(11) 0.0148(11)
C10 0.0523(13) 0.0412(13) 0.0411(12) 0.0044(10) 0.0096(10) 0.0153(10)
C11 0.0775(17) 0.0415(14) 0.0528(14) 0.0088(11) 0.0183(13) 0.0085(12)
C12 0.087(2) 0.080(2) 0.071(2) 0.0329(17) 0.0351(17) 0.0257(17)
C13 0.100(3) 0.134(3) 0.0475(18) 0.029(2) 0.0289(17) 0.058(2)
C14 0.101(3) 0.120(3) 0.0422(16) -0.0165(18) -0.0070(16) 0.034(2)
C15 0.0700(17) 0.0702(18) 0.0496(15) -0.0055(13) -0.0008(12) 0.0068(14)
C16 0.0349(11) 0.0396(12) 0.0323(10) -0.0005(9) 0.0013(8) 0.0031(9)
C17 0.0510(13) 0.0442(13) 0.0352(11) -0.0024(9) 0.0076(9) -0.0029(10)
C18 0.0694(16) 0.0630(16) 0.0396(13) 0.0010(11) 0.0145(11) -0.0044(13)
C19 0.0782(18) 0.0711(18) 0.0371(13) -0.0104(12) 0.0139(12) 0.0041(14)
C20 0.0712(17) 0.0499(15) 0.0444(13) -0.0124(11) 0.0034(12) 0.0078(12)
C21 0.0511(13) 0.0409(13) 0.0406(12) -0.0039(10) 0.0017(10) 0.0011(10)
C22 0.0389(11) 0.0337(11) 0.0341(10) 0.0007(8) 0.0049(8) -0.0053(9)
C23 0.0369(11) 0.0358(12) 0.0347(10) 0.0007(8) 0.0054(8) -0.0019(9)
C24 0.0323(10) 0.0350(11) 0.0344(10) -0.0002(8) 0.0042(8) 0.0003(8)
C25 0.0353(11) 0.0376(12) 0.0374(11) -0.0020(9) 0.0084(9) -0.0047(9)
C26 0.085(2) 0.094(2) 0.076(2) -0.0474(17) -0.0234(16) 0.0040(17)
C27 0.0429(12) 0.0398(13) 0.0383(11) 0.0004(10) 0.0058(9) -0.0045(10)
C28 0.0789(18) 0.0634(16) 0.0365(12) 0.0019(11) 0.0122(12) -0.0062(13)
C29 0.0510(14) 0.0391(13) 0.0347(11) -0.0004(9) 0.0023(9) -0.0033(10)
C30 0.0760(19) 0.0587(17) 0.083(2) 0.0013(14) 0.0080(15) 0.0245(14)
C31 0.0458(13) 0.0390(12) 0.0434(12) 0.0038(9) 0.0066(10) -0.0058(10)
C32 0.0452(15) 0.108(2) 0.0657(17) 0.0110(16) -0.0088(12) -0.0021(15)
N1 0.0473(11) 0.0326(10) 0.0419(10) 0.0051(7) 0.0093(8) 0.0031(8)
N2 0.0477(10) 0.0307(9) 0.0336(9) -0.0026(7) 0.0091(7) -0.0060(7)
O1 0.0360(9) 0.0637(11) 0.0572(10) 0.0048(8) 0.0037(7) 0.0027(7)
O2 0.0491(10) 0.152(2) 0.0541(11) 0.0101(11) 0.0097(9) -0.0221(12)
O3 0.0411(9) 0.0694(11) 0.0450(9) 0.0028(8) -0.0020(7) -0.0067(8)
O4 0.0487(10) 0.0419(9) 0.0554(9) -0.0014(7) 0.0017(7) 0.0055(7)
O5 0.0734(11) 0.0337(9) 0.0738(12) 0.0006(8) 0.0004(9) -0.0135(8)
O6 0.0753(11) 0.0447(9) 0.0387(8) 0.0033(7) 0.0186(7) 0.0019(8)
O7 0.0891(13) 0.0390(10) 0.0463(9) 0.0080(7) 0.0141(8) 0.0017(8)
O8 0.0461(9) 0.0602(10) 0.0512(9) -0.0182(8) -0.0081(7) 0.0047(8)
O9 0.0582(10) 0.0430(9) 0.0600(10) -0.0095(7) 0.0033(8) 0.0094(8)

loop_
_atom_type_symbol
_atom_type_description
_atom_type_scat_dispersion_real
_atom_type_scat_dispersion_imag
_atom_type_scat_source
C C 0.0033 0.0016 'International Tables Vol C Tables 4.2.6.8 and 6.1.1.4'
H H 0.0000 0.0000 'International Tables Vol C Tables 4.2.6.8 and 6.1.1.4'
N N 0.0061 0.0033 'International Tables Vol C Tables 4.2.6.8 and 6.1.1.4'
O O 0.0106 0.0060 'International Tables Vol C Tables 4.2.6.8 and 6.1.1.4'

loop_
_geom_angle_atom_site_label_1
_geom_angle_atom_site_label_2
_geom_angle_atom_site_label_3
_geom_angle
O1 C1 N1 127.21(19)
O1 C1 C2 125.75(19)
N1 C1 C2 107.04(16)
N2 C2 C24 102.18(15)
N2 C2 C3 120.06(16)
C24 C2 C3 107.56(15)
N2 C2 C1 114.03(15)
C24 C2 C1 110.91(15)
C3 C2 C1 102.05(15)
C4 C3 C8 121.06(19)
C4 C3 C2 130.52(19)
C8 C3 C2 107.82(17)
C3 C4 C5 118.1(2)
C3 C4 H4 120.9
C5 C4 H4 120.9
C6 C5 C4 120.4(2)
C6 C5 H5 119.8
C4 C5 H5 119.8
C5 C6 C7 122.0(2)
C5 C6 H6 119.0
C7 C6 H6 119.0
C8 C7 C6 117.3(2)
C8 C7 H7 121.3
C6 C7 H7 121.3
C7 C8 C3 121.1(2)
C7 C8 N1 128.8(2)
C3 C8 N1 110.16(17)
N1 C9 C10 112.69(17)
N1 C9 H9A 109.1
C10 C9 H9A 109.1
N1 C9 H9B 109.1
C10 C9 H9B 109.1
H9A C9 H9B 107.8
C11 C10 C15 118.9(2)
C11 C10 C9 120.7(2)
C15 C10 C9 120.4(2)
C12 C11 C10 121.4(3)
C12 C11 H11 119.3
C10 C11 H11 119.3
C11 C12 C13 119.5(3)
C11 C12 H12 120.3
C13 C12 H12 120.3
C12 C13 C14 119.9(3)
C12 C13 H13 120.0
C14 C13 H13 120.0
C15 C14 C13 120.2(3)
C15 C14 H14 119.9
C13 C14 H14 119.9
C14 C15 C10 120.2(3)
C14 C15 H15 119.9
C10 C15 H15 119.9
C17 C16 C21 117.32(18)
C17 C16 N2 120.49(18)
C21 C16 N2 122.20(18)
C18 C17 C16 121.0(2)
C18 C17 H17 119.5
C16 C17 H17 119.5
C19 C18 C17 121.0(2)
C19 C18 H18 119.5
C17 C18 H18 119.5
C18 C19 C20 118.6(2)
C18 C19 H19 120.7
C20 C19 H19 120.7
C19 C20 C21 121.6(2)
C19 C20 H20 119.2
C21 C20 H20 119.2
C20 C21 C16 120.5(2)
C20 C21 H21 119.7
C16 C21 H21 119.7
N2 C22 C23 101.85(15)
N2 C22 C29 113.84(16)
C23 C22 C29 112.38(16)
N2 C22 C31 115.12(16)
C23 C22 C31 105.30(16)
C29 C22 C31 107.98(16)
C24 C23 C27 126.35(18)
C24 C23 C22 110.07(17)
C27 C23 C22 123.55(17)
C23 C24 C25 127.99(18)
C23 C24 C2 111.99(17)
C25 C24 C2 120.02(16)
O9 C25 O8 125.92(19)
O9 C25 C24 121.48(18)
O8 C25 C24 112.59(17)
O8 C26 H26A 109.5
O8 C26 H26B 109.5
H26A C26 H26B 109.5
O8 C26 H26C 109.5
H26A C26 H26C 109.5
H26B C26 H26C 109.5
O7 C27 O6 125.52(19)
O7 C27 C23 123.34(19)
O6 C27 C23 111.06(18)
O6 C28 H28A 109.5
O6 C28 H28B 109.5
H28A C28 H28B 109.5
O6 C28 H28C 109.5
H28A C28 H28C 109.5
H28B C28 H28C 109.5
O5 C29 O4 126.0(2)
O5 C29 C22 122.9(2)
O4 C29 C22 111.07(17)
O4 C30 H30A 109.5
O4 C30 H30B 109.5
H30A C30 H30B 109.5
O4 C30 H30C 109.5
H30A C30 H30C 109.5
H30B C30 H30C 109.5
O2 C31 O3 123.9(2)
O2 C31 C22 121.34(19)
O3 C31 C22 114.74(18)
O3 C32 H32A 109.5
O3 C32 H32B 109.5
H32A C32 H32B 109.5
O3 C32 H32C 109.5
H32A C32 H32C 109.5
H32B C32 H32C 109.5
C1 N1 C8 111.55(16)
C1 N1 C9 123.11(18)
C8 N1 C9 124.92(18)
C16 N2 C2 122.13(15)
C16 N2 C22 125.71(16)
C2 N2 C22 111.90(14)
C31 O3 C32 115.58(18)
C29 O4 C30 114.66(19)
C27 O6 C28 117.61(18)
C25 O8 C26 115.27(19)

loop_
_geom_bond_atom_site_label_1
_geom_bond_atom_site_label_2
_geom_bond_distance
C1 O1 1.201(2)
C1 N1 1.357(3)
C1 C2 1.549(3)
C2 N2 1.449(2)
C2 C24 1.494(3)
C2 C3 1.507(3)
C3 C4 1.366(3)
C3 C8 1.384(3)
C4 C5 1.382(3)
C4 H4 0.9300
C5 C6 1.368(4)
C5 H5 0.9300
C6 C7 1.376(4)
C6 H6 0.9300
C7 C8 1.373(3)
C7 H7 0.9300
C8 N1 1.400(3)
C9 N1 1.452(3)
C9 C10 1.499(3)
C9 H9A 0.9700
C9 H9B 0.9700
C10 C11 1.367(3)
C10 C15 1.375(3)
C11 C12 1.362(4)
C11 H11 0.9300
C12 C13 1.367(5)
C12 H12 0.9300
C13 C14 1.370(5)
C13 H13 0.9300
C14 C15 1.366(4)
C14 H14 0.9300
C15 H15 0.9300
C16 C17 1.389(3)
C16 C21 1.391(3)
C16 N2 1.398(2)
C17 C18 1.373(3)
C17 H17 0.9300
C18 C19 1.365(3)
C18 H18 0.9300
C19 C20 1.366(3)
C19 H19 0.9300
C20 C21 1.370(3)
C20 H20 0.9300
C21 H21 0.9300
C22 N2 1.452(2)
C22 C23 1.512(3)
C22 C29 1.538(3)
C22 C31 1.544(3)
C23 C24 1.317(3)
C23 C27 1.477(3)
C24 C25 1.489(3)
C25 O9 1.192(2)
C25 O8 1.301(2)
C26 O8 1.445(3)
C26 H26A 0.9600
C26 H26B 0.9600
C26 H26C 0.9600
C27 O7 1.189(2)
C27 O6 1.323(2)
C28 O6 1.438(3)
C28 H28A 0.9600
C28 H28B 0.9600
C28 H28C 0.9600
C29 O5 1.191(2)
C29 O4 1.314(3)
C30 O4 1.449(3)
C30 H30A 0.9600
C30 H30B 0.9600
C30 H30C 0.9600
C31 O2 1.184(3)
C31 O3 1.296(2)
C32 O3 1.440(3)
C32 H32A 0.9600
C32 H32B 0.9600
C32 H32C 0.9600

loop_
_geom_torsion_atom_site_label_1
_geom_torsion_atom_site_label_2
_geom_torsion_atom_site_label_3
_geom_torsion_atom_site_label_4
_geom_torsion
O1 C1 C2 N2 38.1(3)
N1 C1 C2 N2 -141.97(16)
O1 C1 C2 C24 -76.6(2)
N1 C1 C2 C24 103.35(18)
O1 C1 C2 C3 169.06(19)
N1 C1 C2 C3 -10.97(19)
N2 C2 C3 C4 -50.6(3)
C24 C2 C3 C4 65.4(3)
C1 C2 C3 C4 -177.8(2)
N2 C2 C3 C8 138.44(17)
C24 C2 C3 C8 -105.54(17)
C1 C2 C3 C8 11.23(19)
C8 C3 C4 C5 -0.7(3)
C2 C3 C4 C5 -170.7(2)
C3 C4 C5 C6 1.3(3)
C4 C5 C6 C7 -1.0(4)
C5 C6 C7 C8 0.0(4)
C6 C7 C8 C3 0.6(3)
C6 C7 C8 N1 -179.8(2)
C4 C3 C8 C7 -0.3(3)
C2 C3 C8 C7 171.73(18)
C4 C3 C8 N1 -179.90(17)
C2 C3 C8 N1 -7.9(2)
N1 C9 C10 C11 -118.1(2)
N1 C9 C10 C15 62.0(3)
C15 C10 C11 C12 -0.6(4)
C9 C10 C11 C12 179.4(2)
C10 C11 C12 C13 0.4(4)
C11 C12 C13 C14 0.4(4)
C12 C13 C14 C15 -0.9(5)
C13 C14 C15 C10 0.7(4)
C11 C10 C15 C14 0.0(4)
C9 C10 C15 C14 180.0(2)
C21 C16 C17 C18 -1.0(3)
N2 C16 C17 C18 178.4(2)
C16 C17 C18 C19 0.2(4)
C17 C18 C19 C20 0.8(4)
C18 C19 C20 C21 -1.0(4)
C19 C20 C21 C16 0.1(4)
C17 C16 C21 C20 0.8(3)
N2 C16 C21 C20 -178.6(2)
N2 C22 C23 C24 13.1(2)
C29 C22 C23 C24 135.36(18)
C31 C22 C23 C24 -107.33(19)
N2 C22 C23 C27 -165.13(17)
C29 C22 C23 C27 -42.9(3)
C31 C22 C23 C27 74.4(2)
C27 C23 C24 C25 -9.3(3)
C22 C23 C24 C25 172.51(18)
C27 C23 C24 C2 170.55(18)
C22 C23 C24 C2 -7.7(2)
N2 C2 C24 C23 -1.2(2)
C3 C2 C24 C23 -128.51(18)
C1 C2 C24 C23 120.68(18)
N2 C2 C24 C25 178.62(16)
C3 C2 C24 C25 51.3(2)
C1 C2 C24 C25 -59.5(2)
C23 C24 C25 O9 -111.4(3)
C2 C24 C25 O9 68.8(3)
C23 C24 C25 O8 70.0(3)
C2 C24 C25 O8 -109.8(2)
C24 C23 C27 O7 -149.5(2)
C22 C23 C27 O7 28.5(3)
C24 C23 C27 O6 27.6(3)
C22 C23 C27 O6 -154.42(18)
N2 C22 C29 O5 -132.9(2)
C23 C22 C29 O5 111.9(2)
C31 C22 C29 O5 -3.8(3)
N2 C22 C29 O4 46.2(2)
C23 C22 C29 O4 -68.9(2)
C31 C22 C29 O4 175.36(16)
N2 C22 C31 O2 -141.0(2)
C23 C22 C31 O2 -29.6(3)
C29 C22 C31 O2 90.6(3)
N2 C22 C31 O3 36.8(2)
C23 C22 C31 O3 148.16(18)
C29 C22 C31 O3 -91.6(2)
O1 C1 N1 C8 -173.0(2)
C2 C1 N1 C8 7.0(2)
O1 C1 N1 C9 -0.1(3)
C2 C1 N1 C9 179.88(17)
C7 C8 N1 C1 -179.2(2)
C3 C8 N1 C1 0.4(2)
C7 C8 N1 C9 8.1(3)
C3 C8 N1 C9 -172.30(18)
C10 C9 N1 C1 -97.5(2)
C10 C9 N1 C8 74.4(3)
C17 C16 N2 C2 1.9(3)
C21 C16 N2 C2 -178.73(18)
C17 C16 N2 C22 175.40(18)
C21 C16 N2 C22 -5.2(3)
C24 C2 N2 C16 -175.52(16)
C3 C2 N2 C16 -56.7(2)
C1 C2 N2 C16 64.7(2)
C24 C2 N2 C22 10.1(2)
C3 C2 N2 C22 128.91(18)
C1 C2 N2 C22 -109.61(18)
C23 C22 N2 C16 171.76(17)
C29 C22 N2 C16 50.5(2)
C31 C22 N2 C16 -74.9(2)
C23 C22 N2 C2 -14.1(2)
C29 C22 N2 C2 -135.34(17)
C31 C22 N2 C2 99.21(19)
O2 C31 O3 C32 4.0(4)
C22 C31 O3 C32 -173.7(2)
O5 C29 O4 C30 2.7(3)
C22 C29 O4 C30 -176.35(18)
O7 C27 O6 C28 9.5(3)
C23 C27 O6 C28 -167.46(18)
O9 C25 O8 C26 4.4(3)
C24 C25 O8 C26 -177.0(2)
